data_1551279
loop_
_publ_author_name
'Hou, Meimei'
'Lin, Lu'
'Chai, Xiangpei'
'Zhao, Xiaowei'
'Qiao, Baokun'
'Jiang, Zhiyong'

_publ_section_title
;
 Enantioselective photoredox dehalogenative protonation
;
_journal_name_full 'Chemical Science'
_journal_paper_doi 10.1039/C9SC02000D
_journal_year 2019
_chemical_formula_sum 'C10 H8 Br F O'
_chemical_formula_weight 243.07
_space_group_crystal_system monoclinic
_space_group_IT_number 4
_space_group_name_Hall 'P 2yb'
_space_group_name_H-M_alt 'P 1 21 1'
_symmetry_space_group_name_Hall 'P 2yb'
_symmetry_space_group_name_H-M 'P 1 21 1'
_atom_sites_solution_hydrogens geom
_audit_creation_method SHELXL-2014/7
_audit_update_record
;
2017-12-11 deposited with the CCDC.    2019-05-30 downloaded from the CCDC.
;
_cell_angle_alpha 90
_cell_angle_beta 100.372(7)
_cell_angle_gamma 90
_cell_formula_units_Z 2
_cell_length_a 7.8209(6)
_cell_length_b 6.9066(8)
_cell_length_c 8.6288(6)
_cell_measurement_temperature 293(2)
_cell_volume 458.48(7)
_computing_structure_refinement 'SHELXL-2014/7 (Sheldrick, 2014)'
_diffrn_ambient_temperature 293(2)
_diffrn_measured_fraction_theta_full 1.000
_diffrn_measured_fraction_theta_max 1.000
_diffrn_radiation_type CuK\a
_diffrn_radiation_wavelength 1.54184
_diffrn_reflns_av_R_equivalents 0.0269
_diffrn_reflns_av_unetI/netI 0.0345
_diffrn_reflns_Laue_measured_fraction_full 1.000
_diffrn_reflns_Laue_measured_fraction_max 1.000
_diffrn_reflns_limit_h_max 8
_diffrn_reflns_limit_h_min -9
_diffrn_reflns_limit_k_max 8
_diffrn_reflns_limit_k_min -7
_diffrn_reflns_limit_l_max 10
_diffrn_reflns_limit_l_min -10
_diffrn_reflns_number 3410
_diffrn_reflns_point_group_measured_fraction_full 0.930
_diffrn_reflns_point_group_measured_fraction_max 0.930
_diffrn_reflns_theta_full 67.062
_diffrn_reflns_theta_max 67.062
_diffrn_reflns_theta_min 5.211
_exptl_absorpt_coefficient_mu 5.892
_exptl_crystal_density_diffrn 1.761
_exptl_crystal_F_000 240
_exptl_crystal_size_max 0.230
_exptl_crystal_size_mid 0.130
_exptl_crystal_size_min 0.080
_refine_diff_density_max 0.430
_refine_diff_density_min -0.349
_refine_diff_density_rms 0.067
_refine_ls_abs_structure_details
;
 Flack x determined using 497 quotients [(I+)-(I-)]/[(I+)+(I-)]
 (Parsons, Flack and Wagner, Acta Cryst. B69 (2013) 249-259).
;
_refine_ls_abs_structure_Flack -0.04(6)
_refine_ls_extinction_method none
_refine_ls_goodness_of_fit_ref 1.064
_refine_ls_hydrogen_treatment constr
_refine_ls_matrix_type full
_refine_ls_number_parameters 118
_refine_ls_number_reflns 1530
_refine_ls_number_restraints 1
_refine_ls_restrained_S_all 1.064
_refine_ls_R_factor_all 0.0410
_refine_ls_R_factor_gt 0.0342
_refine_ls_shift/su_max 0.000
_refine_ls_shift/su_mean 0.000
_refine_ls_structure_factor_coef Fsqd
_refine_ls_weighting_details 'w=1/[\s^2^(Fo^2^)+(0.0505P)^2^] where P=(Fo^2^+2Fc^2^)/3'
_refine_ls_weighting_scheme calc
_refine_ls_wR_factor_gt 0.0855
_refine_ls_wR_factor_ref 0.0922
_reflns_Friedel_coverage 0.706
_reflns_Friedel_fraction_full 0.846
_reflns_Friedel_fraction_max 0.846
_reflns_number_gt 1336
_reflns_number_total 1530
_reflns_threshold_expression 'I > 2\s(I)'
_cod_data_source_file c9sc02000d2.cif
_cod_data_source_block hmt70074
_cod_original_cell_volume 458.47(7)
_cod_database_code 1551279
_shelx_shelxl_version_number 2014/7
_shelx_space_group_comment
;
The symmetry employed for this shelxl refinement is uniquely defined
by the following loop, which should always be used as a source of
symmetry information in preference to the above space-group names.
They are only intended as comments.
;
_shelx_estimated_absorpt_t_min 0.344
_shelx_estimated_absorpt_t_max 0.650

loop_
_space_group_symop_operation_xyz
'x, y, z'
'-x, y+1/2, -z'

loop_
_atom_site_label
_atom_site_type_symbol
_atom_site_fract_x
_atom_site_fract_y
_atom_site_fract_z
_atom_site_U_iso_or_equiv
_atom_site_adp_type
_atom_site_occupancy
_atom_site_site_symmetry_order
_atom_site_calc_flag
_atom_site_refinement_flags_posn
_atom_site_refinement_flags_adp
Br1 Br 0.89866(7) 0.49638(2) 0.60061(7) 0.0660(3) Uani 1 1 d . .
C1 C 0.6489(7) 0.491(3) 0.3177(6) 0.0510(16) Uani 1 1 d . .
H1 H 0.7452 0.4868 0.2685 0.061 Uiso 1 1 calc R U
C2 C 0.6706(6) 0.495(3) 0.4785(6) 0.0477(11) Uani 1 1 d . .
C3 C 0.5288(7) 0.498(3) 0.5553(6) 0.0528(13) Uani 1 1 d . .
H3 H 0.5447 0.4983 0.6647 0.063 Uiso 1 1 calc R U
C4 C 0.3654(7) 0.501(3) 0.4661(6) 0.0518(13) Uani 1 1 d . .
H4 H 0.2700 0.5048 0.5166 0.062 Uiso 1 1 calc R U
C5 C 0.3375(6) 0.499(3) 0.3020(6) 0.0477(11) Uani 1 1 d . .
C6 C 0.4830(6) 0.494(3) 0.2284(5) 0.0452(11) Uani 1 1 d . .
C7 C 0.4619(7) 0.495(3) 0.0530(6) 0.0551(15) Uani 1 1 d . .
C8 C 0.2784(9) 0.464(3) -0.0327(7) 0.067(5) Uani 1 1 d . .
H8 H 0.2505 0.3261 -0.0326 0.080 Uiso 1 1 calc R U
C9 C 0.1487(9) 0.5749(13) 0.0420(8) 0.063(2) Uani 1 1 d . .
H9A H 0.0328 0.5594 -0.0194 0.076 Uiso 1 1 calc R U
H9B H 0.1772 0.7117 0.0470 0.076 Uiso 1 1 calc R U
C10 C 0.1564(6) 0.494(3) 0.2080(6) 0.0578(14) Uani 1 1 d . .
H10A H 0.0801 0.5684 0.2620 0.069 Uiso 1 1 calc R U
H10B H 0.1150 0.3609 0.2007 0.069 Uiso 1 1 calc R U
F1 F 0.2697(6) 0.526(3) -0.1862(4) 0.121(4) Uani 1 1 d . .
O1 O 0.5835(5) 0.501(3) -0.0146(4) 0.0689(13) Uani 1 1 d . .

loop_
_atom_site_aniso_label
_atom_site_aniso_U_11
_atom_site_aniso_U_22
_atom_site_aniso_U_33
_atom_site_aniso_U_23
_atom_site_aniso_U_13
_atom_site_aniso_U_12
Br1 0.0498(3) 0.0930(5) 0.0517(3) -0.0019(9) -0.0006(2) 0.0013(10)
C1 0.049(3) 0.065(4) 0.042(2) -0.007(7) 0.014(2) 0.014(8)
C2 0.043(2) 0.058(3) 0.042(2) 0.006(8) 0.005(2) 0.004(9)
C3 0.056(3) 0.065(4) 0.037(2) -0.008(8) 0.010(2) 0.006(10)
C4 0.051(3) 0.066(4) 0.044(2) -0.001(8) 0.021(2) 0.009(8)
C5 0.047(2) 0.053(3) 0.045(2) -0.006(8) 0.013(2) 0.001(9)
C6 0.046(2) 0.055(3) 0.036(2) 0.001(8) 0.0110(19) 0.000(9)
C7 0.060(3) 0.071(4) 0.037(2) -0.005(9) 0.016(2) 0.013(9)
C8 0.062(4) 0.100(14) 0.037(3) -0.008(5) 0.004(3) -0.002(5)
C9 0.051(4) 0.085(6) 0.050(4) 0.006(3) 0.002(3) 0.002(3)
C10 0.044(3) 0.077(4) 0.054(3) 0.000(11) 0.012(2) -0.008(10)
F1 0.077(3) 0.242(11) 0.0416(19) 0.030(6) 0.0059(19) 0.000(7)
O1 0.063(2) 0.107(4) 0.0410(18) -0.010(8) 0.0202(18) -0.005(8)

loop_
_atom_type_symbol
_atom_type_description
_atom_type_scat_dispersion_real
_atom_type_scat_dispersion_imag
_atom_type_scat_source
C C 0.0181 0.0091 'International Tables Vol C Tables 4.2.6.8 and 6.1.1.4'
H H 0.0000 0.0000 'International Tables Vol C Tables 4.2.6.8 and 6.1.1.4'
Br Br -0.6763 1.2805 'International Tables Vol C Tables 4.2.6.8 and 6.1.1.4'
F F 0.0727 0.0534 'International Tables Vol C Tables 4.2.6.8 and 6.1.1.4'
O O 0.0492 0.0322 'International Tables Vol C Tables 4.2.6.8 and 6.1.1.4'

loop_
_geom_angle_atom_site_label_1
_geom_angle_atom_site_label_2
_geom_angle_atom_site_label_3
_geom_angle
C2 C1 C6 119.9(4)
C2 C1 H1 120.1
C6 C1 H1 120.1
C1 C2 C3 121.3(4)
C1 C2 Br1 119.7(4)
C3 C2 Br1 119.0(4)
C4 C3 C2 118.5(4)
C4 C3 H3 120.8
C2 C3 H3 120.8
C3 C4 C5 122.1(4)
C3 C4 H4 119.0
C5 C4 H4 119.0
C4 C5 C6 118.0(5)
C4 C5 C10 120.6(4)
C6 C5 C10 121.3(4)
C1 C6 C5 120.3(4)
C1 C6 C7 119.1(4)
C5 C6 C7 120.6(5)
O1 C7 C6 122.6(5)
O1 C7 C8 122.3(5)
C6 C7 C8 114.8(6)
F1 C8 C9 109.6(14)
F1 C8 C7 107.9(9)
C9 C8 C7 112.1(12)
F1 C8 H8 109.1
C9 C8 H8 109.1
C7 C8 H8 109.1
C8 C9 C10 107.4(9)
C8 C9 H9A 110.2
C10 C9 H9A 110.2
C8 C9 H9B 110.2
C10 C9 H9B 110.2
H9A C9 H9B 108.5
C5 C10 C9 111.8(7)
C5 C10 H10A 109.3
C9 C10 H10A 109.3
C5 C10 H10B 109.3
C9 C10 H10B 109.3
H10A C10 H10B 107.9

loop_
_geom_bond_atom_site_label_1
_geom_bond_atom_site_label_2
_geom_bond_distance
Br1 C2 1.901(5)
C1 C2 1.367(7)
C1 C6 1.385(7)
C1 H1 0.9300
C2 C3 1.390(7)
C3 C4 1.368(7)
C3 H3 0.9300
C4 C5 1.393(7)
C4 H4 0.9300
C5 C6 1.400(7)
C5 C10 1.501(7)
C6 C7 1.492(6)
C7 O1 1.203(7)
C7 C8 1.506(11)
C8 F1 1.380(12)
C8 C9 1.504(15)
C8 H8 0.9800
C9 C10 1.530(12)
C9 H9A 0.9700
C9 H9B 0.9700
C10 H10A 0.9700
C10 H10B 0.9700

loop_
_geom_torsion_atom_site_label_1
_geom_torsion_atom_site_label_2
_geom_torsion_atom_site_label_3
_geom_torsion_atom_site_label_4
_geom_torsion
C6 C1 C2 C3 1(3)
C6 C1 C2 Br1 -178.7(18)
C1 C2 C3 C4 -1(3)
Br1 C2 C3 C4 178.8(15)
C2 C3 C4 C5 1(4)
C3 C4 C5 C6 0(3)
C3 C4 C5 C10 177(2)
C2 C1 C6 C5 -1(3)
C2 C1 C6 C7 179(2)
C4 C5 C6 C1 0(3)
C10 C5 C6 C1 -177(2)
C4 C5 C6 C7 -179(3)
C10 C5 C6 C7 3(3)
C1 C6 C7 O1 -3(4)
C5 C6 C7 O1 176(2)
C1 C6 C7 C8 170(2)
C5 C6 C7 C8 -10(3)
O1 C7 C8 F1 -24(3)
C6 C7 C8 F1 162.1(19)
O1 C7 C8 C9 -144.9(18)
C6 C7 C8 C9 41(3)
F1 C8 C9 C10 176.8(14)
C7 C8 C9 C10 -63.5(17)
C4 C5 C10 C9 156.1(19)
C6 C5 C10 C9 -26(3)
C8 C9 C10 C5 54.8(18)
